data_7118640
loop_
_publ_author_name
'Reinholdt, Anders'
'Herbst, Konrad'
'Bendix, Jesper'

_publ_section_title
;
 Delivering carbide ligands to sulfide-rich clusters.
;
_journal_issue 10
_journal_name_full 'Chemical communications (Cambridge, England)'
_journal_page_first 2015
_journal_page_last 2018
_journal_paper_doi 10.1039/c5cc08918b
_journal_volume 52
_journal_year 2016
_chemical_formula_moiety 'C43 H78 Cl2 Cu P2 Ru S3, C H Cl3, B F4, 1.5(C2 H5 O0.5)'
_chemical_formula_sum 'C47 H86.5 B Cl5 Cu F4 O0.75 P2 Ru S3'
_chemical_formula_weight 1250.45
_chemical_name_systematic
;
 ?
;
_space_group_crystal_system triclinic
_space_group_IT_number 2
_space_group_name_Hall '-P 1'
_space_group_name_H-M_alt 'P -1'
_symmetry_space_group_name_Hall '-P 1'
_symmetry_space_group_name_H-M 'P -1'
_atom_sites_solution_hydrogens geom
_audit_creation_date 2015-10-21
_audit_creation_method
;
Olex2 1.2
(compiled 2015.09.30 svn.r3233 for OlexSys, GUI svn.r5103)
;
_audit_update_record
;
2015-10-26 deposited with the CCDC.
2015-11-18 downloaded from the CCDC.
;
_cell_angle_alpha 91.100(14)
_cell_angle_beta 97.986(16)
_cell_angle_gamma 99.976(12)
_cell_formula_units_Z 2
_cell_length_a 9.636(3)
_cell_length_b 17.256(5)
_cell_length_c 18.491(7)
_cell_measurement_reflns_used 0
_cell_measurement_temperature 122(2)
_cell_measurement_theta_max 0.000
_cell_measurement_theta_min 0.000
_cell_volume 2995.9(17)
_computing_cell_refinement 'SAINT v8.34A (Bruker, 2013)'
_computing_data_reduction 'SAINT v8.34A (Bruker, 2013)'
_computing_molecular_graphics 'Olex2 (Dolomanov et al., 2009)'
_computing_publication_material 'Olex2 (Dolomanov et al., 2009)'
_computing_structure_refinement 'ShelXL (Sheldrick, 2015)'
_computing_structure_solution 'olex2.solve (Bourhis et al., 2015)'
_diffrn_ambient_temperature 122(2)
_diffrn_measured_fraction_theta_full 0.979
_diffrn_measured_fraction_theta_max 0.981
_diffrn_measurement_device_type 'Bruker APEX-II CCD'
_diffrn_measurement_method '\f and \w scans'
_diffrn_radiation_type MoK\a
_diffrn_radiation_wavelength 0.71073
_diffrn_reflns_av_R_equivalents 0.0327
_diffrn_reflns_av_unetI/netI 0.0361
_diffrn_reflns_laue_measured_fraction_full 0.979
_diffrn_reflns_laue_measured_fraction_max 0.981
_diffrn_reflns_limit_h_max 12
_diffrn_reflns_limit_h_min -12
_diffrn_reflns_limit_k_max 22
_diffrn_reflns_limit_k_min -14
_diffrn_reflns_limit_l_max 24
_diffrn_reflns_limit_l_min -24
_diffrn_reflns_number 42665
_diffrn_reflns_point_group_measured_fraction_full 0.979
_diffrn_reflns_point_group_measured_fraction_max 0.981
_diffrn_reflns_theta_full 25.242
_diffrn_reflns_theta_max 27.878
_diffrn_reflns_theta_min 2.227
_diffrn_standards_number 0
_exptl_absorpt_coefficient_mu 1.032
_exptl_absorpt_correction_T_max 0.7462
_exptl_absorpt_correction_T_min 0.7055
_exptl_absorpt_correction_type multi-scan
_exptl_absorpt_process_details
'SADABS-2014/3 (Bruker,2014/3) was used for absorption correction. wR2(int) was 0.0545 before and 0.0429 after correction. The Ratio of minimum to maximum transmission is 0.9455. The \l/2 correction factor is Not present.'
_exptl_crystal_colour 'clear yellow'
_exptl_crystal_colour_lustre clear
_exptl_crystal_colour_primary yellow
_exptl_crystal_density_diffrn 1.386
_exptl_crystal_description prism
_exptl_crystal_F_000 1303
_exptl_crystal_size_max 0.274
_exptl_crystal_size_mid 0.243
_exptl_crystal_size_min 0.206
_refine_diff_density_max 2.372
_refine_diff_density_min -1.770
_refine_diff_density_rms 0.137
_refine_ls_extinction_method none
_refine_ls_goodness_of_fit_ref 1.030
_refine_ls_hydrogen_treatment constr
_refine_ls_matrix_type full
_refine_ls_number_parameters 703
_refine_ls_number_reflns 14016
_refine_ls_number_restraints 42
_refine_ls_restrained_S_all 1.029
_refine_ls_R_factor_all 0.0691
_refine_ls_R_factor_gt 0.0547
_refine_ls_shift/su_max 0.002
_refine_ls_shift/su_mean 0.000
_refine_ls_structure_factor_coef Fsqd
_refine_ls_weighting_details 'w=1/[\s^2^(Fo^2^)+(0.0887P)^2^+8.5581P] where P=(Fo^2^+2Fc^2^)/3'
_refine_ls_weighting_scheme calc
_refine_ls_wR_factor_gt 0.1475
_refine_ls_wR_factor_ref 0.1593
_reflns_Friedel_coverage 0.000
_reflns_number_gt 11571
_reflns_number_total 14016
_reflns_threshold_expression 'I > 2\s(I)'
_cod_data_source_file c5cc08918b2.cif
_cod_data_source_block sortextsort15093214-1
_cod_original_cell_volume 2995.8(16)
_cod_original_formula_sum 'C47 H86.50 B Cl5 Cu F4 O0.75 P2 Ru S3'
_cod_database_code 7118640
_shelxl_version_number 2013-3
_shelx_space_group_comment
;
The symmetry employed for this shelxl refinement is uniquely defined
by the following loop, which should always be used as a source of
symmetry information in preference to the above space-group names.
They are only intended as comments.
;
_shelx_estimated_absorpt_t_max 0.816
_shelx_estimated_absorpt_t_min 0.765
_olex2_refinement_description
;
1. Fixed Uiso
 At 1.2 times of:
  All C(H) groups, All C(H,H) groups, All C(H,H,H,H) groups
 At 1.5 times of:
  All C(H,H,H) groups
2. Uiso/Uaniso restraints and constraints
Uanis(C108) \\sim Ueq, Uanis(C109) \\sim Ueq, Uanis(C110) \\sim Ueq,
Uanis(C111) \\sim Ueq, Uanis(C112) \\sim Ueq, Uanis(C113) \\sim Ueq: with sigma
of 0.02 and sigma for terminal atoms of 0.01
Uanis(C142) \\sim Ueq: with sigma of 0.01 and sigma for terminal atoms of 0.005
Uanis(C108) = Uanis(C109) = Uanis(C110) = Uanis(C111) = Uanis(C112) =
Uanis(C113)
Uanis(C50) = Uanis(C49) = Uanis(O2)
3. Others
 Sof(C108)=Sof(H108)=Sof(C109)=Sof(H10C)=Sof(H10D)=Sof(C110)=Sof(H11C)=
 Sof(H11D)=Sof(C111)=Sof(H11E)=Sof(H11F)=Sof(C112)=Sof(H11G)=Sof(H11H)=
 Sof(C113)=Sof(H11I)=Sof(H11J)=1-FVAR(1)
 Sof(C8)=Sof(H8)=Sof(C13)=Sof(H13A)=Sof(H13B)=Sof(C9)=Sof(H9A)=Sof(H9B)=
 Sof(C12)=Sof(H12A)=Sof(H12B)=Sof(C11)=Sof(H11A)=Sof(H11B)=Sof(C10)=Sof(H10A)=
 Sof(H10B)=FVAR(1)
 Sof(C143)=Sof(H14A)=Sof(H14B)=Sof(C142)=Sof(H14C)=Sof(H14D)=1-FVAR(2)
 Sof(C43)=Sof(H43A)=Sof(H43B)=Sof(C42)=Sof(H42A)=Sof(H42B)=FVAR(2)
 Sof(C141)=Sof(H14E)=Sof(H14F)=Sof(C140)=Sof(H14G)=Sof(H14H)=Sof(S102)=
 Sof(C139)=Sof(H13C)=Sof(H13D)=Sof(C138)=Sof(H13E)=Sof(H13F)=1-FVAR(3)
 Sof(S2)=Sof(C38)=Sof(H38A)=Sof(H38B)=Sof(C39)=Sof(H39A)=Sof(H39B)=Sof(C41)=
 Sof(H41A)=Sof(H41B)=Sof(C40)=Sof(H40A)=Sof(H40B)=FVAR(3)
 Fixed Sof: O1(0.5) C45(0.5) H45A(0.5) H45B(0.5) C46(0.5) H46A(0.5) H46B(0.5)
 H46C(0.5) C47(0.5) H47A(0.25) H47B(0.25) H47C(0.25) H47D(0.25) O2(0.25)
 C49(0.5) H49A(0.5) H49B(0.5) C50(0.5) H50A(0.5) H50B(0.5) H50C(0.5) C148(0.25)
 H14I(0.25) H14J(0.25) H14K(0.25) C48(0.25) H48A(0.25) H48B(0.25) H48C(0.25)
4.a Ternary CH refined with riding coordinates:
 C26(H26), C32(H32), C8(H8), C20(H20), C14(H14), C2(H2), C44(H44), C108(H108)
4.b Secondary CH2 refined with riding coordinates:
 C15(H15A,H15B), C19(H19A,H19B), C23(H23A,H23B), C27(H27A,H27B), C37(H37A,
 H37B), C17(H17A,H17B), C29(H29A,H29B), C33(H33A,H33B), C3(H3A,H3B), C31(H31A,
 H31B), C7(H7A,H7B), C5(H5A,H5B), C16(H16A,H16B), C18(H18A,H18B), C28(H28A,
 H28B), C30(H30A,H30B), C36(H36A,H36B), C21(H21A,H21B), C22(H22A,H22B),
 C24(H24A,H24B), C35(H35A,H35B), C6(H6A,H6B), C34(H34A,H34B), C25(H25A,H25B),
 C4(H4A,H4B), C45(H45A,H45B), C47(H47A,H47B), C47(H47C,H47D), C49(H49A,H49B),
 C13(H13A,H13B), C9(H9A,H9B), C12(H12A,H12B), C11(H11A,H11B), C10(H10A,H10B),
 C109(H10C,H10D), C110(H11C,H11D), C111(H11E,H11F), C112(H11G,H11H), C113(H11I,
 H11J), C43(H43A,H43B), C42(H42A,H42B), C143(H14A,H14B), C142(H14C,H14D),
 C38(H38A,H38B), C39(H39A,H39B), C41(H41A,H41B), C40(H40A,H40B), C141(H14E,
 H14F), C140(H14G,H14H), C139(H13C,H13D), C138(H13E,H13F)
4.c Idealised Me refined as rotating group:
 C46(H46A,H46B,H46C), C50(H50A,H50B,H50C), C148(H14I,H14J,H14K), C48(H48A,H48B,
 H48C)
;
_olex2_submission_special_instructions 'No special instructions were received'

loop_
_space_group_symop_operation_xyz
'x, y, z'
'-x, -y, -z'

loop_
_atom_site_label
_atom_site_type_symbol
_atom_site_fract_x
_atom_site_fract_y
_atom_site_fract_z
_atom_site_U_iso_or_equiv
_atom_site_adp_type
_atom_site_occupancy
_atom_site_site_symmetry_order
_atom_site_calc_flag
_atom_site_refinement_flags_posn
_atom_site_refinement_flags_adp
_atom_site_refinement_flags_occupancy
_atom_site_disorder_assembly
_atom_site_disorder_group
Ru1 Ru 0.33251(3) 0.69522(2) 0.74136(2) 0.01493(9) Uani 1 1 d . . . . .
Cu1 Cu 0.17224(5) 0.86426(3) 0.72526(2) 0.02176(12) Uani 1 1 d . . . . .
Cl2 Cl 0.57566(9) 0.75403(5) 0.76412(5) 0.02163(18) Uani 1 1 d . . . . .
Cl1 Cl 0.12893(10) 0.59541(5) 0.72272(5) 0.02360(19) Uani 1 1 d . . . . .
P2 P 0.36186(10) 0.67631(5) 0.61375(5) 0.01716(18) Uani 1 1 d . . . . .
P1 P 0.33211(9) 0.67444(5) 0.87102(5) 0.01504(17) Uani 1 1 d . . . . .
S1 S -0.05769(12) 0.84577(6) 0.66195(6) 0.0328(2) Uani 1 1 d . . . . .
S2 S 0.1022(11) 0.9347(8) 0.8213(7) 0.0340(16) Uani 0.604(15) 1 d . . P A 1
S3 S 0.24862(13) 0.97456(7) 0.66163(7) 0.0380(3) Uani 1 1 d . . . . .
Cl3 Cl 0.0057(3) 0.23127(17) 0.83531(12) 0.1056(8) Uani 1 1 d . . . . .
Cl5 Cl 0.2093(3) 0.27876(18) 0.74083(13) 0.1134(9) Uani 1 1 d . . . . .
Cl4 Cl -0.0034(4) 0.37558(16) 0.76415(15) 0.1310(12) Uani 1 1 d . . . . .
C15 C 0.5361(4) 0.5808(2) 0.8602(2) 0.0212(7) Uani 1 1 d . . . . .
H15A H 0.5124 0.5816 0.8064 0.025 Uiso 1 1 calc R . . . .
H15B H 0.6073 0.6285 0.8769 0.025 Uiso 1 1 calc R . . . .
C26 C 0.4773(4) 0.7590(2) 0.57677(19) 0.0205(7) Uani 1 1 d . . . . .
H26 H 0.5697 0.7673 0.6104 0.025 Uiso 1 1 calc R . . . .
F1 F 0.0973(6) 0.8944(3) 0.3231(2) 0.0964(17) Uani 1 1 d . . . . .
C19 C 0.2928(4) 0.5067(2) 0.8747(2) 0.0231(7) Uani 1 1 d . . . . .
H19A H 0.2090 0.5075 0.9000 0.028 Uiso 1 1 calc R . . . .
H19B H 0.2602 0.5037 0.8213 0.028 Uiso 1 1 calc R . . . .
C32 C 0.4547(4) 0.5920(2) 0.60393(19) 0.0209(7) Uani 1 1 d . . . . .
H32 H 0.4519 0.5812 0.5504 0.025 Uiso 1 1 calc R . . . .
C23 C -0.0545(5) 0.6511(3) 0.4409(3) 0.0395(11) Uani 1 1 d . . . . .
H23A H -0.1520 0.6277 0.4177 0.047 Uiso 1 1 calc R . . . .
H23B H -0.0211 0.6980 0.4137 0.047 Uiso 1 1 calc R . . . .
F2 F 0.2056(5) 0.9277(3) 0.4374(3) 0.1048(18) Uani 1 1 d . . . . .
C27 C 0.4232(4) 0.8367(2) 0.5804(3) 0.0311(9) Uani 1 1 d . . . . .
H27A H 0.4031 0.8470 0.6304 0.037 Uiso 1 1 calc R . . . .
H27B H 0.3334 0.8334 0.5462 0.037 Uiso 1 1 calc R . . . .
C8 C 0.4599(11) 0.7538(7) 0.9255(5) 0.0174(16) Uani 0.73(2) 1 d . . P B 1
H8 H 0.5498 0.7574 0.9035 0.021 Uiso 0.73(2) 1 calc R . P B 1
C37 C 0.3779(4) 0.5169(2) 0.6346(2) 0.0271(8) Uani 1 1 d . . . . .
H37A H 0.3767 0.5257 0.6875 0.032 Uiso 1 1 calc R . . . .
H37B H 0.2781 0.5046 0.6101 0.032 Uiso 1 1 calc R . . . .
C1 C 0.2607(4) 0.7756(2) 0.73540(19) 0.0208(7) Uani 1 1 d . . . . .
C20 C 0.1883(4) 0.6480(2) 0.5549(2) 0.0236(7) Uani 1 1 d . . . . .
H20 H 0.1392 0.5999 0.5763 0.028 Uiso 1 1 calc R . . . .
C14 C 0.4013(4) 0.5826(2) 0.89521(18) 0.0164(6) Uani 1 1 d . . . . .
H14 H 0.4295 0.5848 0.9494 0.020 Uiso 1 1 calc R . . . .
C17 C 0.4926(5) 0.4324(2) 0.8604(2) 0.0273(8) Uani 1 1 d . . . . .
H17A H 0.5355 0.3866 0.8772 0.033 Uiso 1 1 calc R . . . .
H17B H 0.4662 0.4262 0.8066 0.033 Uiso 1 1 calc R . . . .
C29 C 0.5767(4) 0.8894(2) 0.4860(2) 0.0299(9) Uani 1 1 d . . . . .
H29A H 0.6528 0.9327 0.4764 0.036 Uiso 1 1 calc R . . . .
H29B H 0.4937 0.8885 0.4477 0.036 Uiso 1 1 calc R . . . .
C33 C 0.6119(4) 0.6087(2) 0.6380(2) 0.0275(8) Uani 1 1 d . . . . .
H33A H 0.6616 0.6558 0.6163 0.033 Uiso 1 1 calc R . . . .
H33B H 0.6190 0.6201 0.6912 0.033 Uiso 1 1 calc R . . . .
C3 C 0.0621(4) 0.7194(3) 0.8748(2) 0.0281(8) Uani 1 1 d . . . . .
H3A H 0.1021 0.7705 0.9015 0.034 Uiso 1 1 calc R . . . .
H3B H 0.0625 0.7272 0.8220 0.034 Uiso 1 1 calc R . . . .
C31 C 0.5151(6) 0.7441(3) 0.5009(2) 0.0406(11) Uani 1 1 d . . . . .
H31A H 0.4288 0.7396 0.4641 0.049 Uiso 1 1 calc R . . . .
H31B H 0.5513 0.6939 0.4993 0.049 Uiso 1 1 calc R . . . .
F4 F 0.1975(4) 0.80719(19) 0.3889(2) 0.0650(10) Uani 1 1 d . . . . .
C7 C 0.1503(4) 0.6432(2) 0.9814(2) 0.0257(8) Uani 1 1 d . . . . .
H7A H 0.2089 0.6030 0.9968 0.031 Uiso 1 1 calc R . . . .
H7B H 0.1909 0.6925 1.0109 0.031 Uiso 1 1 calc R . . . .
C5 C -0.0962(5) 0.6741(3) 0.9697(2) 0.0332(9) Uani 1 1 d . . . . .
H5A H -0.0642 0.7235 1.0002 0.040 Uiso 1 1 calc R . . . .
H5B H -0.1957 0.6532 0.9763 0.040 Uiso 1 1 calc R . . . .
C16 C 0.6006(4) 0.5076(2) 0.8799(2) 0.0264(8) Uani 1 1 d . . . . .
H16A H 0.6829 0.5067 0.8535 0.032 Uiso 1 1 calc R . . . .
H16B H 0.6356 0.5103 0.9330 0.032 Uiso 1 1 calc R . . . .
C18 C 0.3589(4) 0.4345(2) 0.8961(2) 0.0240(7) Uani 1 1 d . . . . .
H18A H 0.2882 0.3862 0.8808 0.029 Uiso 1 1 calc R . . . .
H18B H 0.3841 0.4354 0.9499 0.029 Uiso 1 1 calc R . . . .
C28 C 0.5343(5) 0.9042(2) 0.5601(3) 0.0319(9) Uani 1 1 d . . . . .
H28A H 0.4953 0.9537 0.5598 0.038 Uiso 1 1 calc R . . . .
H28B H 0.6199 0.9111 0.5976 0.038 Uiso 1 1 calc R . . . .
C2 C 0.1541(4) 0.6581(2) 0.89980(19) 0.0191(7) Uani 1 1 d . . . . .
H2 H 0.1033 0.6078 0.8736 0.023 Uiso 1 1 calc R . . . .
F3 F -0.0020(5) 0.8522(3) 0.4190(3) 0.0988(16) Uani 1 1 d . . . . .
C30 C 0.6290(5) 0.8119(3) 0.4825(3) 0.0371(10) Uani 1 1 d . . . . .
H30A H 0.7173 0.8144 0.5176 0.045 Uiso 1 1 calc R . . . .
H30B H 0.6514 0.8021 0.4328 0.045 Uiso 1 1 calc R . . . .
C36 C 0.4522(5) 0.4471(2) 0.6226(2) 0.0321(9) Uani 1 1 d . . . . .
H36A H 0.4035 0.4002 0.6449 0.039 Uiso 1 1 calc R . . . .
H36B H 0.4445 0.4349 0.5695 0.039 Uiso 1 1 calc R . . . .
C21 C 0.0918(4) 0.7087(3) 0.5584(2) 0.0330(9) Uani 1 1 d . . . . .
H21A H 0.1314 0.7571 0.5350 0.040 Uiso 1 1 calc R . . . .
H21B H 0.0871 0.7226 0.6100 0.040 Uiso 1 1 calc R . . . .
C22 C -0.0573(5) 0.6758(4) 0.5193(3) 0.0471(13) Uani 1 1 d . . . . .
H22A H -0.0994 0.6298 0.5452 0.057 Uiso 1 1 calc R . . . .
H22B H -0.1181 0.7163 0.5207 0.057 Uiso 1 1 calc R . . . .
C24 C 0.0421(7) 0.5924(3) 0.4368(3) 0.0524(14) Uani 1 1 d . . . . .
H24A H 0.0460 0.5791 0.3849 0.063 Uiso 1 1 calc R . . . .
H24B H 0.0031 0.5435 0.4597 0.063 Uiso 1 1 calc R . . . .
C35 C 0.6077(5) 0.4641(3) 0.6555(2) 0.0297(9) Uani 1 1 d . . . . .
H35A H 0.6536 0.4191 0.6442 0.036 Uiso 1 1 calc R . . . .
H35B H 0.6158 0.4706 0.7093 0.036 Uiso 1 1 calc R . . . .
C6 C -0.0028(5) 0.6149(3) 0.9949(2) 0.0314(9) Uani 1 1 d . . . . .
H6A H -0.0409 0.5637 0.9682 0.038 Uiso 1 1 calc R . . . .
H6B H -0.0042 0.6070 1.0477 0.038 Uiso 1 1 calc R . . . .
C34 C 0.6837(5) 0.5388(2) 0.6251(2) 0.0300(9) Uani 1 1 d . . . . .
H34A H 0.7840 0.5505 0.6490 0.036 Uiso 1 1 calc R . . . .
H34B H 0.6835 0.5302 0.5720 0.036 Uiso 1 1 calc R . . . .
B1 B 0.1293(7) 0.8722(3) 0.3932(3) 0.0444(14) Uani 1 1 d . . . . .
C25 C 0.1925(5) 0.6242(3) 0.4753(2) 0.0413(11) Uani 1 1 d . . . . .
H25A H 0.2352 0.6704 0.4500 0.050 Uiso 1 1 calc R . . . .
H25B H 0.2524 0.5832 0.4735 0.050 Uiso 1 1 calc R . . . .
C44 C 0.0343(9) 0.2790(5) 0.7568(4) 0.079(2) Uani 1 1 d . . . . .
H44 H -0.0324 0.2497 0.7150 0.095 Uiso 1 1 calc R . . . .
C4 C -0.0902(4) 0.6919(3) 0.8895(2) 0.0338(10) Uani 1 1 d . . . . .
H4A H -0.1329 0.6438 0.8587 0.041 Uiso 1 1 calc R . . . .
H4B H -0.1473 0.7332 0.8757 0.041 Uiso 1 1 calc R . . . .
O1 O 0.4186(7) 0.8849(4) 0.2161(4) 0.0452(17) Uani 0.5 1 d . . P E .
C45 C 0.3926(10) 0.9599(8) 0.2483(7) 0.053(3) Uani 0.5 1 d . . P . .
H45A H 0.2900 0.9539 0.2524 0.064 Uiso 0.5 1 calc R . P . .
H45B H 0.4456 0.9679 0.2985 0.064 Uiso 0.5 1 calc R . P . .
C46 C 0.4286(11) 1.0244(7) 0.2123(8) 0.057(3) Uani 0.5 1 d . . P . .
H46A H 0.5223 1.0247 0.1973 0.086 Uiso 0.5 1 calc GR . P . .
H46B H 0.4323 1.0710 0.2441 0.086 Uiso 0.5 1 calc GR . P . .
H46C H 0.3578 1.0250 0.1689 0.086 Uiso 0.5 1 calc GR . P . .
C47 C 0.3927(16) 0.8213(8) 0.2611(8) 0.068(4) Uani 0.5 1 d . . P . .
H47A H 0.2974 0.7929 0.2392 0.081 Uiso 0.25 1 calc R . P C 1
H47B H 0.3780 0.8462 0.3074 0.081 Uiso 0.25 1 calc R . P C 1
H47C H 0.4631 0.8271 0.3061 0.081 Uiso 0.25 1 calc R . P D 2
H47D H 0.2953 0.8142 0.2743 0.081 Uiso 0.25 1 calc R . P D 2
O2 O 0.0507(16) 0.9923(9) 0.0168(7) 0.0470(16) Uani 0.25 1 d . . P . .
C49 C 0.0515(13) 0.9121(6) 0.0268(6) 0.0470(16) Uani 0.5 1 d . . P . .
H49A H -0.0214 0.8914 0.0577 0.056 Uiso 0.5 1 calc R . P . .
H49B H 0.0269 0.8829 -0.0212 0.056 Uiso 0.5 1 calc R . P . .
C50 C 0.1766(12) 0.9009(6) 0.0579(5) 0.0470(16) Uani 0.5 1 d . . P . .
H50A H 0.2491 0.9224 0.0278 0.071 Uiso 0.5 1 calc GR . P . .
H50B H 0.1755 0.8443 0.0627 0.071 Uiso 0.5 1 calc GR . P . .
H50C H 0.1989 0.9276 0.1065 0.071 Uiso 0.5 1 calc GR . P . .
C148 C 0.472(2) 0.7563(13) 0.2857(12) 0.044(4) Uiso 0.25 1 d . . P E 1
H14I H 0.4074 0.7054 0.2769 0.065 Uiso 0.25 1 calc GR . P E 1
H14J H 0.5080 0.7644 0.3380 0.065 Uiso 0.25 1 calc GR . P E 1
H14K H 0.5520 0.7567 0.2581 0.065 Uiso 0.25 1 calc GR . P E 1
C48 C 0.4084(19) 0.7623(11) 0.2161(10) 0.033(4) Uiso 0.25 1 d . . P E 2
H48A H 0.3185 0.7249 0.2058 0.050 Uiso 0.25 1 calc GR . P E 2
H48B H 0.4832 0.7353 0.2394 0.050 Uiso 0.25 1 calc GR . P E 2
H48C H 0.4351 0.7838 0.1703 0.050 Uiso 0.25 1 calc GR . P E 2
C13 C 0.5037(10) 0.7380(7) 1.0094(4) 0.0272(18) Uani 0.73(2) 1 d . . P B 1
H13A H 0.4216 0.7383 1.0361 0.033 Uiso 0.73(2) 1 calc R . P B 1
H13B H 0.5326 0.6857 1.0139 0.033 Uiso 0.73(2) 1 calc R . P B 1
C9 C 0.4170(10) 0.8339(5) 0.9159(5) 0.030(2) Uani 0.73(2) 1 d . . P B 1
H9A H 0.3328 0.8363 0.9405 0.037 Uiso 0.73(2) 1 calc R . P B 1
H9B H 0.3907 0.8419 0.8632 0.037 Uiso 0.73(2) 1 calc R . P B 1
C12 C 0.6251(15) 0.8012(5) 1.0412(7) 0.029(2) Uani 0.73(2) 1 d . . P B 1
H12A H 0.7111 0.7948 1.0197 0.035 Uiso 0.73(2) 1 calc R . P B 1
H12B H 0.6455 0.7951 1.0946 0.035 Uiso 0.73(2) 1 calc R . P B 1
C11 C 0.5917(12) 0.8877(5) 1.0266(7) 0.047(3) Uani 0.73(2) 1 d . . P B 1
H11A H 0.5185 0.8977 1.0564 0.057 Uiso 0.73(2) 1 calc R . P B 1
H11B H 0.6792 0.9267 1.0429 0.057 Uiso 0.73(2) 1 calc R . P B 1
C10 C 0.5408(13) 0.8994(4) 0.9486(6) 0.046(3) Uani 0.73(2) 1 d . . P B 1
H10A H 0.6207 0.9007 0.9201 0.055 Uiso 0.73(2) 1 calc R . P B 1
H10B H 0.5090 0.9510 0.9446 0.055 Uiso 0.73(2) 1 calc R . P B 1
C108 C 0.444(5) 0.750(2) 0.936(2) 0.032(3) Uani 0.27(2) 1 d . U P B 2
H108 H 0.5219 0.7658 0.9064 0.038 Uiso 0.27(2) 1 calc R . P B 2
C109 C 0.386(4) 0.8264(17) 0.9325(16) 0.032(3) Uani 0.27(2) 1 d . U P B 2
H10C H 0.3657 0.8394 0.8806 0.038 Uiso 0.27(2) 1 calc R . P B 2
H10D H 0.2945 0.8187 0.9526 0.038 Uiso 0.27(2) 1 calc R . P B 2
C110 C 0.486(3) 0.8947(10) 0.9738(13) 0.032(3) Uani 0.27(2) 1 d . U P B 2
H11C H 0.5648 0.9127 0.9454 0.038 Uiso 0.27(2) 1 calc R . P B 2
H11D H 0.4346 0.9390 0.9787 0.038 Uiso 0.27(2) 1 calc R . P B 2
C111 C 0.547(3) 0.8741(12) 1.0477(12) 0.032(3) Uani 0.27(2) 1 d . U P B 2
H11E H 0.6082 0.9207 1.0744 0.038 Uiso 0.27(2) 1 calc R . P B 2
H11F H 0.4702 0.8536 1.0764 0.038 Uiso 0.27(2) 1 calc R . P B 2
C112 C 0.626(5) 0.817(2) 1.036(2) 0.032(3) Uani 0.27(2) 1 d . U P B 2
H11G H 0.6753 0.8030 1.0829 0.038 Uiso 0.27(2) 1 calc R . P B 2
H11H H 0.6987 0.8374 1.0047 0.038 Uiso 0.27(2) 1 calc R . P B 2
C113 C 0.523(4) 0.7395(16) 0.9958(18) 0.032(3) Uani 0.27(2) 1 d . U P B 2
H11I H 0.5830 0.7009 0.9849 0.038 Uiso 0.27(2) 1 calc R . P B 2
H11J H 0.4605 0.7155 1.0307 0.038 Uiso 0.27(2) 1 calc R . P B 2
C43 C -0.0183(13) 0.9092(10) 0.5869(6) 0.045(3) Uani 0.63(3) 1 d . . P A 1
H43A H 0.0237 0.8797 0.5516 0.053 Uiso 0.63(3) 1 calc R . P A 1
H43B H -0.1091 0.9209 0.5613 0.053 Uiso 0.63(3) 1 calc R . P A 1
C42 C 0.0806(12) 0.9854(8) 0.6086(8) 0.049(3) Uani 0.63(3) 1 d . . P A 1
H42A H 0.0324 1.0187 0.6375 0.059 Uiso 0.63(3) 1 calc R . P A 1
H42B H 0.1002 1.0133 0.5638 0.059 Uiso 0.63(3) 1 calc R . P A 1
C143 C -0.042(2) 0.9330(12) 0.6066(12) 0.036(4) Uani 0.37(3) 1 d . . P A 2
H14A H -0.1118 0.9217 0.5616 0.043 Uiso 0.37(3) 1 calc R . P A 2
H14B H -0.0669 0.9769 0.6343 0.043 Uiso 0.37(3) 1 calc R . P A 2
C142 C 0.1022(18) 0.9596(10) 0.5851(9) 0.031(4) Uani 0.37(3) 1 d . U P A 2
H14C H 0.1020 1.0096 0.5598 0.037 Uiso 0.37(3) 1 calc R . P A 2
H14D H 0.1202 0.9200 0.5498 0.037 Uiso 0.37(3) 1 calc R . P A 2
C38 C -0.1459(10) 0.9040(6) 0.7172(6) 0.030(2) Uani 0.604(15) 1 d . . P A 1
H38A H -0.1338 0.9587 0.7006 0.036 Uiso 0.604(15) 1 calc R . P A 1
H38B H -0.2491 0.8822 0.7103 0.036 Uiso 0.604(15) 1 calc R . P A 1
C39 C -0.0869(8) 0.9049(5) 0.7975(4) 0.030(2) Uani 0.604(15) 1 d . . P A 1
H39A H -0.1139 0.8513 0.8151 0.036 Uiso 0.604(15) 1 calc R . P A 1
H39B H -0.1340 0.9406 0.8244 0.036 Uiso 0.604(15) 1 calc R . P A 1
C41 C 0.247(3) 1.0476(15) 0.7395(14) 0.077(8) Uani 0.604(15) 1 d . . P A 1
H41A H 0.3393 1.0519 0.7721 0.093 Uiso 0.604(15) 1 calc R . P A 1
H41B H 0.2452 1.0997 0.7183 0.093 Uiso 0.604(15) 1 calc R . P A 1
C40 C 0.1303(13) 1.0328(5) 0.7867(5) 0.044(2) Uani 0.604(15) 1 d . . P A 1
H40A H 0.0403 1.0417 0.7579 0.053 Uiso 0.604(15) 1 calc R . P A 1
H40B H 0.1536 1.0716 0.8287 0.053 Uiso 0.604(15) 1 calc R . P A 1
C141 C 0.220(3) 1.0538(17) 0.7157(14) 0.032(4) Uani 0.396(15) 1 d . . P A 2
H14E H 0.2921 1.1006 0.7094 0.038 Uiso 0.396(15) 1 calc R . P A 2
H14F H 0.1251 1.0662 0.6978 0.038 Uiso 0.396(15) 1 calc R . P A 2
C140 C 0.2276(19) 1.0389(7) 0.7930(7) 0.038(4) Uani 0.396(15) 1 d . . P A 2
H14G H 0.1892 1.0807 0.8170 0.046 Uiso 0.396(15) 1 calc R . P A 2
H14H H 0.3292 1.0438 0.8140 0.046 Uiso 0.396(15) 1 calc R . P A 2
S102 S 0.1336(16) 0.9435(12) 0.8167(11) 0.0268(17) Uani 0.396(15) 1 d . . P A 2
C139 C -0.0512(13) 0.9518(10) 0.7832(7) 0.039(4) Uani 0.396(15) 1 d . . P A 2
H13C H -0.1002 0.9608 0.8255 0.046 Uiso 0.396(15) 1 calc R . P A 2
H13D H -0.0517 0.9981 0.7525 0.046 Uiso 0.396(15) 1 calc R . P A 2
C138 C -0.1261(17) 0.8852(11) 0.7427(12) 0.042(4) Uani 0.396(15) 1 d . . P A 2
H13E H -0.2224 0.8961 0.7251 0.051 Uiso 0.396(15) 1 calc R . P A 2
H13F H -0.1385 0.8421 0.7771 0.051 Uiso 0.396(15) 1 calc R . P A 2

loop_
_atom_site_aniso_label
_atom_site_aniso_U_11
_atom_site_aniso_U_22
_atom_site_aniso_U_33
_atom_site_aniso_U_23
_atom_site_aniso_U_13
_atom_site_aniso_U_12
Ru1 0.01778(14) 0.01348(14) 0.01301(13) 0.00385(9) 0.00040(9) 0.00245(10)
Cu1 0.0281(2) 0.0191(2) 0.0191(2) 0.00447(16) 0.00021(17) 0.00924(18)
Cl2 0.0189(4) 0.0224(4) 0.0226(4) 0.0041(3) 0.0020(3) 0.0011(3)
Cl1 0.0260(4) 0.0232(4) 0.0174(4) 0.0029(3) -0.0004(3) -0.0045(3)
P2 0.0224(4) 0.0151(4) 0.0142(4) 0.0039(3) 0.0024(3) 0.0039(3)
P1 0.0175(4) 0.0140(4) 0.0133(4) 0.0025(3) -0.0004(3) 0.0039(3)
S1 0.0323(5) 0.0270(5) 0.0364(6) -0.0021(4) -0.0064(4) 0.0076(4)
S2 0.038(4) 0.050(4) 0.019(2) -0.001(2) 0.000(2) 0.024(3)
S3 0.0418(6) 0.0266(5) 0.0458(6) 0.0113(5) 0.0094(5) 0.0031(4)
Cl3 0.137(2) 0.118(2) 0.0658(12) 0.0253(12) 0.0154(13) 0.0307(16)
Cl5 0.1137(19) 0.132(2) 0.0745(14) -0.0089(13) -0.0053(12) -0.0159(16)
Cl4 0.200(3) 0.0760(15) 0.0920(17) -0.0028(12) -0.0495(18) 0.0126(17)
C15 0.0229(17) 0.0197(17) 0.0232(17) 0.0065(13) 0.0053(14) 0.0074(14)
C26 0.0277(18) 0.0167(16) 0.0178(16) 0.0050(13) 0.0056(14) 0.0037(14)
F1 0.148(4) 0.116(4) 0.057(2) 0.029(2) 0.021(2) 0.102(4)
C19 0.0264(18) 0.0156(17) 0.0265(18) 0.0051(14) 0.0002(14) 0.0040(14)
C32 0.0292(19) 0.0168(17) 0.0184(16) 0.0038(13) 0.0060(14) 0.0064(14)
C23 0.032(2) 0.039(3) 0.038(2) 0.0068(19) -0.0138(19) -0.0039(19)
F2 0.087(3) 0.075(3) 0.133(4) -0.040(3) -0.053(3) 0.024(2)
C27 0.030(2) 0.0219(19) 0.048(2) 0.0175(17) 0.0180(18) 0.0098(16)
C8 0.021(3) 0.016(3) 0.015(3) 0.002(2) 0.000(2) 0.005(2)
C37 0.0278(19) 0.0197(18) 0.034(2) 0.0069(15) 0.0055(16) 0.0033(15)
C1 0.0219(17) 0.0223(18) 0.0177(16) 0.0055(13) -0.0003(13) 0.0044(14)
C20 0.0302(19) 0.0202(18) 0.0179(17) 0.0022(13) -0.0023(14) 0.0022(14)
C14 0.0204(16) 0.0147(15) 0.0137(15) 0.0028(12) -0.0002(12) 0.0041(12)
C17 0.045(2) 0.0182(18) 0.0219(18) 0.0010(14) 0.0085(16) 0.0102(16)
C29 0.0269(19) 0.027(2) 0.034(2) 0.0165(17) 0.0060(16) -0.0007(15)
C33 0.0265(19) 0.0232(19) 0.035(2) 0.0036(16) 0.0086(16) 0.0071(15)
C3 0.0255(19) 0.032(2) 0.032(2) 0.0160(16) 0.0083(16) 0.0137(16)
C31 0.073(3) 0.024(2) 0.025(2) 0.0022(16) 0.022(2) -0.002(2)
F4 0.080(2) 0.0380(17) 0.074(2) 0.0104(15) -0.0205(19) 0.0262(16)
C7 0.030(2) 0.034(2) 0.0176(17) 0.0085(15) 0.0060(14) 0.0124(16)
C5 0.030(2) 0.041(2) 0.034(2) 0.0099(18) 0.0141(17) 0.0130(18)
C16 0.032(2) 0.0217(18) 0.029(2) 0.0040(15) 0.0062(16) 0.0124(15)
C18 0.036(2) 0.0140(16) 0.0224(17) 0.0036(13) 0.0042(15) 0.0043(14)
C28 0.036(2) 0.0180(18) 0.045(2) 0.0107(17) 0.0154(19) 0.0044(16)
C2 0.0206(16) 0.0209(17) 0.0176(16) 0.0026(13) 0.0052(13) 0.0062(13)
F3 0.087(3) 0.073(3) 0.151(5) 0.034(3) 0.048(3) 0.025(2)
C30 0.048(3) 0.035(2) 0.033(2) 0.0111(18) 0.023(2) 0.0046(19)
C36 0.042(2) 0.0177(18) 0.038(2) 0.0050(16) 0.0068(18) 0.0085(17)
C21 0.0232(19) 0.042(2) 0.032(2) -0.0108(18) -0.0034(16) 0.0093(17)
C22 0.021(2) 0.073(4) 0.043(3) 0.000(2) -0.0042(19) 0.003(2)
C24 0.071(4) 0.038(3) 0.037(3) -0.009(2) -0.026(2) 0.007(2)
C35 0.037(2) 0.030(2) 0.027(2) 0.0087(16) 0.0113(17) 0.0159(17)
C6 0.034(2) 0.040(2) 0.025(2) 0.0140(17) 0.0139(16) 0.0128(18)
C34 0.032(2) 0.029(2) 0.035(2) 0.0074(17) 0.0139(17) 0.0130(17)
B1 0.047(3) 0.028(3) 0.054(3) 0.009(2) -0.014(3) 0.008(2)
C25 0.050(3) 0.054(3) 0.021(2) -0.0106(19) -0.0083(18) 0.025(2)
C44 0.105(6) 0.066(5) 0.051(4) 0.001(3) -0.008(4) -0.011(4)
C4 0.024(2) 0.044(3) 0.038(2) 0.0182(19) 0.0067(17) 0.0148(18)
O1 0.045(4) 0.043(4) 0.040(4) 0.024(3) 0.004(3) -0.012(3)
C45 0.019(4) 0.080(8) 0.061(7) -0.026(6) 0.014(4) 0.009(5)
C46 0.029(5) 0.045(6) 0.107(10) 0.010(6) 0.020(6) 0.023(4)
C47 0.086(9) 0.054(7) 0.074(9) 0.014(6) 0.052(8) 0.009(6)
O2 0.068(4) 0.038(3) 0.034(3) -0.006(3) 0.022(3) -0.006(3)
C49 0.068(4) 0.038(3) 0.034(3) -0.006(3) 0.022(3) -0.006(3)
C50 0.068(4) 0.038(3) 0.034(3) -0.006(3) 0.022(3) -0.006(3)
C13 0.031(3) 0.041(4) 0.008(3) 0.005(3) 0.003(2) 0.004(3)
C9 0.040(5) 0.017(3) 0.031(4) -0.003(3) -0.015(3) 0.012(3)
C12 0.037(3) 0.017(5) 0.029(4) -0.001(3) -0.017(3) 0.010(4)
C11 0.051(5) 0.026(4) 0.054(6) -0.013(4) -0.021(4) 0.003(3)
C10 0.063(6) 0.019(3) 0.047(5) -0.003(3) -0.016(4) 0.001(3)
C108 0.045(6) 0.014(4) 0.030(5) -0.003(3) -0.013(4) 0.003(4)
C109 0.045(6) 0.014(4) 0.030(5) -0.003(3) -0.013(4) 0.003(4)
C110 0.045(6) 0.014(4) 0.030(5) -0.003(3) -0.013(4) 0.003(4)
C111 0.045(6) 0.014(4) 0.030(5) -0.003(3) -0.013(4) 0.003(4)
C112 0.045(6) 0.014(4) 0.030(5) -0.003(3) -0.013(4) 0.003(4)
C113 0.045(6) 0.014(4) 0.030(5) -0.003(3) -0.013(4) 0.003(4)
C43 0.056(6) 0.066(8) 0.020(5) 0.015(4) 0.003(4) 0.034(5)
C42 0.079(7) 0.043(6) 0.037(6) 0.026(5) 0.025(5) 0.030(5)
C143 0.033(8) 0.038(9) 0.036(9) 0.005(7) -0.003(6) 0.010(6)
C142 0.041(7) 0.033(7) 0.015(6) 0.004(5) -0.009(4) 0.007(5)
C38 0.022(4) 0.034(5) 0.033(5) -0.001(4) -0.008(3) 0.012(3)
C39 0.036(4) 0.030(5) 0.029(4) 0.012(3) 0.014(3) 0.010(3)
C41 0.081(13) 0.036(10) 0.11(2) -0.018(11) 0.029(12) -0.017(8)
C40 0.046(6) 0.028(4) 0.053(5) -0.017(3) 0.000(4) -0.003(4)
C141 0.031(8) 0.017(6) 0.051(11) 0.002(7) 0.020(8) 0.003(6)
C140 0.051(10) 0.029(6) 0.027(6) -0.002(5) -0.003(6) -0.009(6)
S102 0.032(5) 0.040(3) 0.0139(19) 0.0036(17) 0.006(3) 0.017(4)
C139 0.030(6) 0.048(9) 0.046(7) 0.015(6) 0.020(5) 0.020(6)
C138 0.020(7) 0.050(10) 0.060(14) 0.020(8) 0.006(7) 0.012(6)

loop_
_atom_type_symbol
_atom_type_description
_atom_type_scat_dispersion_real
_atom_type_scat_dispersion_imag
_atom_type_scat_source
C C 0.0033 0.0016 'International Tables Vol C Tables 4.2.6.8 and 6.1.1.4'
H H 0.0000 0.0000 'International Tables Vol C Tables 4.2.6.8 and 6.1.1.4'
B B 0.0013 0.0007 'International Tables Vol C Tables 4.2.6.8 and 6.1.1.4'
Cl Cl 0.1484 0.1585 'International Tables Vol C Tables 4.2.6.8 and 6.1.1.4'
Cu Cu 0.3201 1.2651 'International Tables Vol C Tables 4.2.6.8 and 6.1.1.4'
F F 0.0171 0.0103 'International Tables Vol C Tables 4.2.6.8 and 6.1.1.4'
O O 0.0106 0.0060 'International Tables Vol C Tables 4.2.6.8 and 6.1.1.4'
P P 0.1023 0.0942 'International Tables Vol C Tables 4.2.6.8 and 6.1.1.4'
Ru Ru -1.2594 0.8363 'International Tables Vol C Tables 4.2.6.8 and 6.1.1.4'
S S 0.1246 0.1234 'International Tables Vol C Tables 4.2.6.8 and 6.1.1.4'

loop_
_geom_angle_atom_site_label_1
_geom_angle_atom_site_label_2
_geom_angle_atom_site_label_3
_geom_angle
_geom_angle_site_symmetry_1
Cl2 Ru1 P2 87.80(4) .
Cl2 Ru1 P1 90.41(3) .
Cl1 Ru1 Cl2 159.01(4) .
Cl1 Ru1 P2 89.16(4) .
Cl1 Ru1 P1 85.93(3) .
P1 Ru1 P2 161.50(3) .
C1 Ru1 Cl2 99.34(13) .
C1 Ru1 Cl1 101.65(13) .
C1 Ru1 P2 99.37(12) .
C1 Ru1 P1 99.09(12) .
S1 Cu1 S2 90.7(3) .
S3 Cu1 S1 93.15(5) .
S3 Cu1 S2 95.6(3) .
C1 Cu1 S1 117.26(12) .
C1 Cu1 S2 125.8(4) .
C1 Cu1 S3 125.22(12) .
C1 Cu1 S102 126.7(5) .
S102 Cu1 S1 96.4(4) .
S102 Cu1 S3 89.8(4) .
C26 P2 Ru1 114.95(12) .
C32 P2 Ru1 109.54(12) .
C32 P2 C26 103.43(17) .
C20 P2 Ru1 111.49(13) .
C20 P2 C26 111.79(17) .
C20 P2 C32 104.80(17) .
C8 P1 Ru1 109.9(3) .
C8 P1 C14 104.6(4) .
C14 P1 Ru1 109.78(11) .
C2 P1 Ru1 114.60(12) .
C2 P1 C8 113.4(3) .
C2 P1 C14 103.85(16) .
C2 P1 C108 105.8(13) .
C108 P1 Ru1 117.6(13) .
C108 P1 C14 103.8(13) .
C43 S1 Cu1 97.1(4) .
C143 S1 Cu1 99.4(5) .
C143 S1 C138 100.2(11) .
C38 S1 Cu1 102.5(3) .
C38 S1 C43 103.3(7) .
C138 S1 Cu1 91.3(6) .
C39 S2 Cu1 97.9(6) .
C39 S2 C40 101.7(8) .
C40 S2 Cu1 99.5(5) .
C42 S3 Cu1 99.6(3) .
C42 S3 C41 97.7(10) .
C142 S3 Cu1 98.0(4) .
C41 S3 Cu1 94.8(7) .
C141 S3 Cu1 104.0(8) .
C141 S3 C142 105.7(11) .
H15A C15 H15B 107.9 .
C14 C15 H15A 109.3 .
C14 C15 H15B 109.3 .
C16 C15 H15A 109.3 .
C16 C15 H15B 109.3 .
C16 C15 C14 111.8(3) .
P2 C26 H26 105.4 .
C27 C26 P2 113.2(3) .
C27 C26 H26 105.4 .
C27 C26 C31 110.2(3) .
C31 C26 P2 116.1(3) .
C31 C26 H26 105.4 .
H19A C19 H19B 108.1 .
C14 C19 H19A 109.5 .
C14 C19 H19B 109.5 .
C18 C19 H19A 109.5 .
C18 C19 H19B 109.5 .
C18 C19 C14 110.6(3) .
P2 C32 H32 107.1 .
C37 C32 P2 111.8(3) .
C37 C32 H32 107.1 .
C33 C32 P2 113.6(3) .
C33 C32 H32 107.1 .
C33 C32 C37 109.9(3) .
H23A C23 H23B 108.1 .
C22 C23 H23A 109.5 .
C22 C23 H23B 109.5 .
C24 C23 H23A 109.5 .
C24 C23 H23B 109.5 .
C24 C23 C22 110.7(4) .
C26 C27 H27A 109.6 .
C26 C27 H27B 109.6 .
C26 C27 C28 110.2(3) .
H27A C27 H27B 108.1 .
C28 C27 H27A 109.6 .
C28 C27 H27B 109.6 .
P1 C8 H8 105.0 .
C13 C8 P1 116.4(8) .
C13 C8 H8 105.0 .
C9 C8 P1 112.5(7) .
C9 C8 H8 105.0 .
C9 C8 C13 111.7(8) .
C32 C37 H37A 109.4 .
C32 C37 H37B 109.4 .
H37A C37 H37B 108.0 .
C36 C37 C32 111.0(3) .
C36 C37 H37A 109.4 .
C36 C37 H37B 109.4 .
Ru1 C1 Cu1 177.3(2) .
P2 C20 H20 105.4 .
C21 C20 P2 113.0(3) .
C21 C20 H20 105.4 .
C21 C20 C25 110.1(3) .
C25 C20 P2 116.5(3) .
C25 C20 H20 105.4 .
P1 C14 H14 107.5 .
C15 C14 P1 109.3(2) .
C15 C14 H14 107.5 .
C19 C14 P1 114.2(2) .
C19 C14 C15 110.5(3) .
C19 C14 H14 107.5 .
H17A C17 H17B 108.1 .
C16 C17 H17A 109.5 .
C16 C17 H17B 109.5 .
C16 C17 C18 110.6(3) .
C18 C17 H17A 109.5 .
C18 C17 H17B 109.5 .
H29A C29 H29B 108.0 .
C28 C29 H29A 109.4 .
C28 C29 H29B 109.4 .
C28 C29 C30 111.0(3) .
C30 C29 H29A 109.4 .
C30 C29 H29B 109.4 .
C32 C33 H33A 109.4 .
C32 C33 H33B 109.4 .
H33A C33 H33B 108.0 .
C34 C33 C32 111.1(3) .
C34 C33 H33A 109.4 .
C34 C33 H33B 109.4 .
H3A C3 H3B 108.2 .
C2 C3 H3A 109.7 .
C2 C3 H3B 109.7 .
C4 C3 H3A 109.7 .
C4 C3 H3B 109.7 .
C4 C3 C2 110.0(3) .
C26 C31 H31A 109.6 .
C26 C31 H31B 109.6 .
C26 C31 C30 110.3(4) .
H31A C31 H31B 108.1 .
C30 C31 H31A 109.6 .
C30 C31 H31B 109.6 .
H7A C7 H7B 108.1 .
C2 C7 H7A 109.6 .
C2 C7 H7B 109.6 .
C6 C7 H7A 109.6 .
C6 C7 H7B 109.6 .
C6 C7 C2 110.3(3) .
H5A C5 H5B 108.0 .
C6 C5 H5A 109.4 .
C6 C5 H5B 109.4 .
C6 C5 C4 111.3(3) .
C4 C5 H5A 109.4 .
C4 C5 H5B 109.4 .
C15 C16 H16A 109.3 .
C15 C16 H16B 109.3 .
C17 C16 C15 111.7(3) .
C17 C16 H16A 109.3 .
C17 C16 H16B 109.3 .
H16A C16 H16B 107.9 .
C19 C18 C17 111.5(3) .
C19 C18 H18A 109.3 .
C19 C18 H18B 109.3 .
C17 C18 H18A 109.3 .
C17 C18 H18B 109.3 .
H18A C18 H18B 108.0 .
C27 C28 H28A 109.2 .
C27 C28 H28B 109.2 .
C29 C28 C27 112.1(4) .
C29 C28 H28A 109.2 .
C29 C28 H28B 109.2 .
H28A C28 H28B 107.9 .
P1 C2 H2 104.9 .
C3 C2 P1 114.9(3) .
C3 C2 C7 110.2(3) .
C3 C2 H2 104.9 .
C7 C2 P1 115.8(3) .
C7 C2 H2 104.9 .
C29 C30 C31 110.3(4) .
C29 C30 H30A 109.6 .
C29 C30 H30B 109.6 .
C31 C30 H30A 109.6 .
C31 C30 H30B 109.6 .
H30A C30 H30B 108.1 .
C37 C36 H36A 109.3 .
C37 C36 H36B 109.3 .
H36A C36 H36B 107.9 .
C35 C36 C37 111.8(3) .
C35 C36 H36A 109.3 .
C35 C36 H36B 109.3 .
C20 C21 H21A 109.6 .
C20 C21 H21B 109.6 .
C20 C21 C22 110.2(4) .
H21A C21 H21B 108.1 .
C22 C21 H21A 109.6 .
C22 C21 H21B 109.6 .
C23 C22 C21 111.4(4) .
C23 C22 H22A 109.3 .
C23 C22 H22B 109.3 .
C21 C22 H22A 109.3 .
C21 C22 H22B 109.3 .
H22A C22 H22B 108.0 .
C23 C24 H24A 109.3 .
C23 C24 H24B 109.3 .
C23 C24 C25 111.6(4) .
H24A C24 H24B 108.0 .
C25 C24 H24A 109.3 .
C25 C24 H24B 109.3 .
C36 C35 H35A 109.6 .
C36 C35 H35B 109.6 .
C36 C35 C34 110.3(3) .
H35A C35 H35B 108.1 .
C34 C35 H35A 109.6 .
C34 C35 H35B 109.6 .
C7 C6 H6A 109.5 .
C7 C6 H6B 109.5 .
C5 C6 C7 110.8(3) .
C5 C6 H6A 109.5 .
C5 C6 H6B 109.5 .
H6A C6 H6B 108.1 .
C33 C34 C35 111.4(3) .
C33 C34 H34A 109.4 .
C33 C34 H34B 109.4 .
C35 C34 H34A 109.4 .
C35 C34 H34B 109.4 .
H34A C34 H34B 108.0 .
F1 B1 F4 106.5(5) .
F1 B1 F3 105.6(5) .
F2 B1 F1 114.3(6) .
F2 B1 F4 111.6(5) .
F2 B1 F3 106.8(6) .
F4 B1 F3 112.0(5) .
C20 C25 H25A 109.6 .
C20 C25 H25B 109.6 .
C24 C25 C20 110.1(4) .
C24 C25 H25A 109.6 .
C24 C25 H25B 109.6 .
H25A C25 H25B 108.1 .
Cl3 C44 Cl5 109.6(5) .
Cl3 C44 Cl4 109.5(5) .
Cl3 C44 H44 108.5 .
Cl5 C44 Cl4 112.4(4) .
Cl5 C44 H44 108.5 .
Cl4 C44 H44 108.5 .
C3 C4 C5 111.9(4) .
C3 C4 H4A 109.2 .
C3 C4 H4B 109.2 .
C5 C4 H4A 109.2 .
C5 C4 H4B 109.2 .
H4A C4 H4B 107.9 .
C47 O1 C45 112.9(9) .
O1 C45 H45A 108.2 .
O1 C45 H45B 108.2 .
H45A C45 H45B 107.3 .
C46 C45 O1 116.4(9) .
C46 C45 H45A 108.2 .
C46 C45 H45B 108.2 .
C45 C46 H46A 109.5 .
C45 C46 H46B 109.5 .
C45 C46 H46C 109.5 .
H46A C46 H46B 109.5 .
H46A C46 H46C 109.5 .
H46B C46 H46C 109.5 .
O1 C47 H47A 103.6 .
O1 C47 H47B 103.6 .
O1 C47 H47C 111.8 .
O1 C47 H47D 111.8 .
O1 C47 C148 134.2(13) .
H47A C47 H47B 105.3 .
H47C C47 H47D 109.5 .
C148 C47 H47A 103.6 .
C148 C47 H47B 103.6 .
C48 C47 O1 99.9(12) .
C48 C47 H47C 111.8 .
C48 C47 H47D 111.8 .
O2 O2 C49 116.3(18) 2_575
O2 C49 H49A 109.4 .
O2 C49 H49B 109.4 .
H49A C49 H49B 108.0 .
C50 C49 O2 111.0(11) .
C50 C49 H49A 109.4 .
C50 C49 H49B 109.4 .
C49 C50 H50A 109.5 .
C49 C50 H50B 109.5 .
C49 C50 H50C 109.5 .
H50A C50 H50B 109.5 .
H50A C50 H50C 109.5 .
H50B C50 H50C 109.5 .
C47 C148 H14I 109.5 .
C47 C148 H14J 109.5 .
C47 C148 H14K 109.5 .
H14I C148 H14J 109.5 .
H14I C148 H14K 109.5 .
H14J C148 H14K 109.5 .
C47 C48 H48A 109.5 .
C47 C48 H48B 109.5 .
C47 C48 H48C 109.5 .
H48A C48 H48B 109.5 .
H48A C48 H48C 109.5 .
H48B C48 H48C 109.5 .
C8 C13 H13A 109.9 .
C8 C13 H13B 109.9 .
H13A C13 H13B 108.3 .
C12 C13 C8 108.8(7) .
C12 C13 H13A 109.9 .
C12 C13 H13B 109.9 .
C8 C9 H9A 109.6 .
C8 C9 H9B 109.6 .
C8 C9 C10 110.3(7) .
H9A C9 H9B 108.1 .
C10 C9 H9A 109.6 .
C10 C9 H9B 109.6 .
C13 C12 H12A 109.1 .
C13 C12 H12B 109.1 .
C13 C12 C11 112.3(9) .
H12A C12 H12B 107.9 .
C11 C12 H12A 109.1 .
C11 C12 H12B 109.1 .
C12 C11 H11A 108.9 .
C12 C11 H11B 108.9 .
H11A C11 H11B 107.7 .
C10 C11 C12 113.5(7) .
C10 C11 H11A 108.9 .
C10 C11 H11B 108.9 .
C9 C10 H10A 109.2 .
C9 C10 H10B 109.2 .
C11 C10 C9 112.2(6) .
C11 C10 H10A 109.2 .
C11 C10 H10B 109.2 .
H10A C10 H10B 107.9 .
P1 C108 H108 97.3 .
C109 C108 P1 111(2) .
C109 C108 H108 97.3 .
C113 C108 P1 128(3) .
C113 C108 H108 97.3 .
C113 C108 C109 117(3) .
C108 C109 H10C 109.0 .
C108 C109 H10D 109.0 .
H10C C109 H10D 107.8 .
C110 C109 C108 113(2) .
C110 C109 H10C 109.0 .
C110 C109 H10D 109.0 .
C109 C110 H11C 109.1 .
C109 C110 H11D 109.1 .
H11C C110 H11D 107.8 .
C111 C110 C109 112.5(17) .
C111 C110 H11C 109.1 .
C111 C110 H11D 109.1 .
C110 C111 H11E 110.7 .
C110 C111 H11F 110.7 .
H11E C111 H11F 108.8 .
C112 C111 C110 105(2) .
C112 C111 H11E 110.7 .
C112 C111 H11F 110.7 .
C111 C112 H11G 109.7 .
C111 C112 H11H 109.7 .
C111 C112 C113 110(3) .
H11G C112 H11H 108.2 .
C113 C112 H11G 109.7 .
C113 C112 H11H 109.7 .
C108 C113 C112 116(3) .
C108 C113 H11I 108.2 .
C108 C113 H11J 108.2 .
C112 C113 H11I 108.2 .
C112 C113 H11J 108.2 .
H11I C113 H11J 107.3 .
S1 C43 H43A 108.4 .
S1 C43 H43B 108.4 .
H43A C43 H43B 107.5 .
C42 C43 S1 115.3(9) .
C42 C43 H43A 108.4 .
C42 C43 H43B 108.4 .
S3 C42 H42A 108.7 .
S3 C42 H42B 108.7 .
C43 C42 S3 114.1(9) .
C43 C42 H42A 108.7 .
C43 C42 H42B 108.7 .
H42A C42 H42B 107.6 .
S1 C143 H14A 108.5 .
S1 C143 H14B 108.5 .
H14A C143 H14B 107.5 .
C142 C143 S1 115.2(14) .
C142 C143 H14A 108.5 .
C142 C143 H14B 108.5 .
S3 C142 H14C 108.7 .
S3 C142 H14D 108.7 .
C143 C142 S3 114.4(14) .
C143 C142 H14C 108.7 .
C143 C142 H14D 108.7 .
H14C C142 H14D 107.6 .
S1 C38 H38A 109.2 .
S1 C38 H38B 109.2 .
H38A C38 H38B 107.9 .
C39 C38 S1 111.9(7) .
C39 C38 H38A 109.2 .
C39 C38 H38B 109.2 .
S2 C39 H39A 108.2 .
S2 C39 H39B 108.2 .
C38 C39 S2 116.6(7) .
C38 C39 H39A 108.2 .
C38 C39 H39B 108.2 .
H39A C39 H39B 107.3 .
S3 C41 H41A 107.5 .
S3 C41 H41B 107.5 .
H41A C41 H41B 107.0 .
C40 C41 S3 119.4(15) .
C40 C41 H41A 107.5 .
C40 C41 H41B 107.5 .
S2 C40 H40A 108.7 .
S2 C40 H40B 108.7 .
C41 C40 S2 114.1(12) .
C41 C40 H40A 108.7 .
C41 C40 H40B 108.7 .
H40A C40 H40B 107.6 .
S3 C141 H14E 108.7 .
S3 C141 H14F 108.7 .
H14E C141 H14F 107.6 .
C140 C141 S3 114.0(17) .
C140 C141 H14E 108.7 .
C140 C141 H14F 108.7 .
C141 C140 H14G 108.1 .
C141 C140 H14H 108.1 .
C141 C140 S102 116.6(16) .
H14G C140 H14H 107.3 .
S102 C140 H14G 108.1 .
S102 C140 H14H 108.1 .
C140 S102 Cu1 100.9(8) .
C140 S102 C139 100.8(12) .
C139 S102 Cu1 98.9(10) .
S102 C139 H13C 109.0 .
S102 C139 H13D 109.0 .
H13C C139 H13D 107.8 .
C138 C139 S102 112.8(13) .
C138 C139 H13C 109.0 .
C138 C139 H13D 109.0 .
S1 C138 H13E 107.0 .
S1 C138 H13F 107.0 .
C139 C138 S1 121.1(11) .
C139 C138 H13E 107.0 .
C139 C138 H13F 107.0 .
H13E C138 H13F 106.8 .

loop_
_geom_bond_atom_site_label_1
_geom_bond_atom_site_label_2
_geom_bond_distance
_geom_bond_site_symmetry_2
Ru1 Cl2 2.3627(11) .
Ru1 Cl1 2.3562(10) .
Ru1 P2 2.4377(12) .
Ru1 P1 2.4316(12) .
Ru1 C1 1.653(4) .
Cu1 S1 2.3239(13) .
Cu1 S2 2.371(13) .
Cu1 S3 2.3217(13) .
Cu1 C1 1.876(4) .
Cu1 S102 2.26(2) .
P2 C26 1.855(4) .
P2 C32 1.854(4) .
P2 C20 1.847(4) .
P1 C8 1.850(12) .
P1 C14 1.862(3) .
P1 C2 1.843(4) .
P1 C108 1.85(4) .
S1 C43 1.824(11) .
S1 C143 1.834(17) .
S1 C38 1.809(10) .
S1 C138 1.876(19) .
S2 C39 1.795(13) .
S2 C40 1.811(16) .
S3 C42 1.814(11) .
S3 C142 1.835(12) .
S3 C41 1.90(3) .
S3 C141 1.76(3) .
Cl3 C44 1.715(8) .
Cl5 C44 1.753(10) .
Cl4 C44 1.773(9) .
C15 H15A 0.9900 .
C15 H15B 0.9900 .
C15 C14 1.534(5) .
C15 C16 1.529(5) .
C26 H26 1.0000 .
C26 C27 1.524(5) .
C26 C31 1.526(5) .
F1 B1 1.368(7) .
C19 H19A 0.9900 .
C19 H19B 0.9900 .
C19 C14 1.532(5) .
C19 C18 1.530(5) .
C32 H32 1.0000 .
C32 C37 1.537(5) .
C32 C33 1.533(6) .
C23 H23A 0.9900 .
C23 H23B 0.9900 .
C23 C22 1.508(7) .
C23 C24 1.498(8) .
F2 B1 1.298(7) .
C27 H27A 0.9900 .
C27 H27B 0.9900 .
C27 C28 1.530(5) .
C8 H8 1.0000 .
C8 C13 1.590(14) .
C8 C9 1.517(13) .
C37 H37A 0.9900 .
C37 H37B 0.9900 .
C37 C36 1.531(6) .
C20 H20 1.0000 .
C20 C21 1.521(6) .
C20 C25 1.528(6) .
C14 H14 1.0000 .
C17 H17A 0.9900 .
C17 H17B 0.9900 .
C17 C16 1.519(6) .
C17 C18 1.532(6) .
C29 H29A 0.9900 .
C29 H29B 0.9900 .
C29 C28 1.512(6) .
C29 C30 1.512(6) .
C33 H33A 0.9900 .
C33 H33B 0.9900 .
C33 C34 1.522(5) .
C3 H3A 0.9900 .
C3 H3B 0.9900 .
C3 C2 1.533(5) .
C3 C4 1.525(6) .
C31 H31A 0.9900 .
C31 H31B 0.9900 .
C31 C30 1.537(6) .
F4 B1 1.402(7) .
C7 H7A 0.9900 .
C7 H7B 0.9900 .
C7 C2 1.540(5) .
C7 C6 1.528(6) .
C5 H5A 0.9900 .
C5 H5B 0.9900 .
C5 C6 1.514(6) .
C5 C4 1.528(6) .
C16 H16A 0.9900 .
C16 H16B 0.9900 .
C18 H18A 0.9900 .
C18 H18B 0.9900 .
C28 H28A 0.9900 .
C28 H28B 0.9900 .
C2 H2 1.0000 .
F3 B1 1.403(8) .
C30 H30A 0.9900 .
C30 H30B 0.9900 .
C36 H36A 0.9900 .
C36 H36B 0.9900 .
C36 C35 1.514(6) .
C21 H21A 0.9900 .
C21 H21B 0.9900 .
C21 C22 1.523(6) .
C22 H22A 0.9900 .
C22 H22B 0.9900 .
C24 H24A 0.9900 .
C24 H24B 0.9900 .
C24 C25 1.526(7) .
C35 H35A 0.9900 .
C35 H35B 0.9900 .
C35 C34 1.527(6) .
C6 H6A 0.9900 .
C6 H6B 0.9900 .
C34 H34A 0.9900 .
C34 H34B 0.9900 .
C25 H25A 0.9900 .
C25 H25B 0.9900 .
C44 H44 1.0000 .
C4 H4A 0.9900 .
C4 H4B 0.9900 .
O1 C45 1.490(14) .
O1 C47 1.398(13) .
C45 H45A 0.9900 .
C45 H45B 0.9900 .
C45 C46 1.326(18) .
C46 H46A 0.9800 .
C46 H46B 0.9800 .
C46 H46C 0.9800 .
C47 H47A 0.9900 .
C47 H47B 0.9900 .
C47 H47C 0.9900 .
C47 H47D 0.9900 .
C47 C148 1.51(2) .
C47 C48 1.34(2) .
O2 O2 1.16(3) 2_575
O2 C49 1.400(18) .
C49 H49A 0.9900 .
C49 H49B 0.9900 .
C49 C50 1.309(16) .
C50 H50A 0.9800 .
C50 H50B 0.9800 .
C50 H50C 0.9800 .
C148 H14I 0.9800 .
C148 H14J 0.9800 .
C148 H14K 0.9800 .
C48 H48A 0.9800 .
C48 H48B 0.9800 .
C48 H48C 0.9800 .
C13 H13A 0.9900 .
C13 H13B 0.9900 .
C13 C12 1.499(15) .
C9 H9A 0.9900 .
C9 H9B 0.9900 .
C9 C10 1.541(11) .
C12 H12A 0.9900 .
C12 H12B 0.9900 .
C12 C11 1.601(14) .
C11 H11A 0.9900 .
C11 H11B 0.9900 .
C11 C10 1.487(11) .
C10 H10A 0.9900 .
C10 H10B 0.9900 .
C108 H108 1.0000 .
C108 C109 1.52(5) .
C108 C113 1.28(5) .
C109 H10C 0.9900 .
C109 H10D 0.9900 .
C109 C110 1.51(3) .
C110 H11C 0.9900 .
C110 H11D 0.9900 .
C110 C111 1.48(3) .
C111 H11E 0.9900 .
C111 H11F 0.9900 .
C111 C112 1.38(5) .
C112 H11G 0.9900 .
C112 H11H 0.9900 .
C112 C113 1.62(5) .
C113 H11I 0.9900 .
C113 H11J 0.9900 .
C43 H43A 0.9900 .
C43 H43B 0.9900 .
C43 C42 1.50(2) .
C42 H42A 0.9900 .
C42 H42B 0.9900 .
C143 H14A 0.9900 .
C143 H14B 0.9900 .
C143 C142 1.49(3) .
C142 H14C 0.9900 .
C142 H14D 0.9900 .
C38 H38A 0.9900 .
C38 H38B 0.9900 .
C38 C39 1.514(12) .
C39 H39A 0.9900 .
C39 H39B 0.9900 .
C41 H41A 0.9900 .
C41 H41B 0.9900 .
C41 C40 1.51(3) .
C40 H40A 0.9900 .
C40 H40B 0.9900 .
C141 H14E 0.9900 .
C141 H14F 0.9900 .
C141 C140 1.45(3) .
C140 H14G 0.9900 .
C140 H14H 0.9900 .
C140 S102 1.83(2) .
S102 C139 1.83(2) .
C139 H13C 0.9900 .
C139 H13D 0.9900 .
C139 C138 1.39(2) .
C138 H13E 0.9900 .
C138 H13F 0.9900 .

loop_
_geom_torsion_atom_site_label_1
_geom_torsion_atom_site_label_2
_geom_torsion_atom_site_label_3
_geom_torsion_atom_site_label_4
_geom_torsion
_geom_torsion_site_symmetry_1
Ru1 P2 C26 C27 -59.6(3) .
Ru1 P2 C26 C31 171.4(3) .
Ru1 P2 C32 C37 54.9(3) .
Ru1 P2 C32 C33 -70.2(3) .
Ru1 P2 C20 C21 58.7(3) .
Ru1 P2 C20 C25 -172.4(3) .
Ru1 P1 C8 C13 -164.3(7) .
Ru1 P1 C8 C9 65.0(5) .
Ru1 P1 C14 C15 45.6(3) .
Ru1 P1 C14 C19 -78.9(3) .
Ru1 P1 C2 C3 -50.7(3) .
Ru1 P1 C2 C7 178.9(2) .
Ru1 P1 C108 C109 68(2) .
Ru1 P1 C108 C113 -138(4) .
Cu1 S1 C43 C42 -42.0(13) .
Cu1 S1 C143 C142 32(2) .
Cu1 S1 C38 C39 -32.5(8) .
Cu1 S1 C138 C139 43.0(16) .
Cu1 S2 C39 C38 -42.6(9) .
Cu1 S2 C40 C41 -29.7(14) .
Cu1 S3 C42 C43 -33.1(13) .
Cu1 S3 C142 C143 41.6(19) .
Cu1 S3 C41 C40 -38.2(17) .
Cu1 S3 C141 C140 28.2(18) .
Cu1 S102 C139 C138 30.4(15) .
P2 C26 C27 C28 171.4(3) .
P2 C26 C31 C30 -171.1(3) .
P2 C32 C37 C36 177.2(3) .
P2 C32 C33 C34 -177.4(3) .
P2 C20 C21 C22 -170.4(3) .
P2 C20 C25 C24 172.6(3) .
P1 C8 C13 C12 170.3(7) .
P1 C8 C9 C10 -167.9(6) .
P1 C108 C109 C110 -169.2(19) .
P1 C108 C113 C112 171(3) .
S1 C43 C42 S3 54.4(17) .
S1 C143 C142 S3 -53(3) .
S1 C38 C39 S2 53.9(11) .
S3 C41 C40 S2 50(2) .
S3 C141 C140 S102 -45(2) .
C26 P2 C32 C37 177.9(3) .
C26 P2 C32 C33 52.8(3) .
C26 P2 C20 C21 -71.5(3) .
C26 P2 C20 C25 57.4(4) .
C26 C27 C28 C29 55.5(5) .
C26 C31 C30 C29 -58.2(5) .
C32 P2 C26 C27 -178.9(3) .
C32 P2 C26 C31 52.1(4) .
C32 P2 C20 C21 177.1(3) .
C32 P2 C20 C25 -54.0(4) .
C32 C37 C36 C35 56.2(5) .
C32 C33 C34 C35 -57.3(5) .
C23 C24 C25 C20 56.8(6) .
C27 C26 C31 C30 58.5(5) .
C8 P1 C14 C15 -72.3(3) .
C8 P1 C14 C19 163.2(3) .
C8 P1 C2 C3 76.6(5) .
C8 P1 C2 C7 -53.8(5) .
C8 P1 C108 C109 93(11) .
C8 P1 C108 C113 -113(13) .
C8 C13 C12 C11 52.4(14) .
C8 C9 C10 C11 -55.4(9) .
C37 C32 C33 C34 56.5(4) .
C37 C36 C35 C34 -55.8(5) .
C20 P2 C26 C27 68.8(3) .
C20 P2 C26 C31 -60.2(4) .
C20 P2 C32 C37 -64.9(3) .
C20 P2 C32 C33 170.1(3) .
C20 C21 C22 C23 -57.3(6) .
C14 P1 C8 C13 -46.6(8) .
C14 P1 C8 C9 -177.2(5) .
C14 P1 C2 C3 -170.4(3) .
C14 P1 C2 C7 59.2(3) .
C14 P1 C108 C109 -170.8(19) .
C14 P1 C108 C113 -16(5) .
C14 C15 C16 C17 54.9(4) .
C14 C19 C18 C17 -57.1(4) .
C33 C32 C37 C36 -55.7(4) .
C31 C26 C27 C28 -56.7(5) .
C16 C15 C14 P1 178.4(3) .
C16 C15 C14 C19 -55.0(4) .
C16 C17 C18 C19 56.4(4) .
C18 C19 C14 P1 179.7(2) .
C18 C19 C14 C15 55.9(4) .
C18 C17 C16 C15 -54.9(4) .
C28 C29 C30 C31 56.3(5) .
C2 P1 C8 C13 65.9(9) .
C2 P1 C8 C9 -64.7(5) .
C2 P1 C14 C15 168.5(2) .
C2 P1 C14 C19 44.1(3) .
C2 P1 C108 C109 -62(2) .
C2 P1 C108 C113 93(5) .
C2 C3 C4 C5 55.9(5) .
C2 C7 C6 C5 -57.6(5) .
C30 C29 C28 C27 -55.6(5) .
C36 C35 C34 C33 56.3(5) .
C21 C20 C25 C24 -57.1(5) .
C22 C23 C24 C25 -56.2(6) .
C24 C23 C22 C21 56.4(6) .
C6 C7 C2 P1 -168.9(3) .
C6 C7 C2 C3 58.5(4) .
C6 C5 C4 C3 -55.3(5) .
C25 C20 C21 C22 57.5(5) .
C4 C3 C2 P1 169.7(3) .
C4 C3 C2 C7 -57.3(5) .
C4 C5 C6 C7 55.7(5) .
C45 O1 C47 C148 -134.1(18) .
C45 O1 C47 C48 173.5(11) .
C47 O1 C45 C46 173.4(11) .
O2 O2 C49 C50 172.6(16) 2_575
C13 C8 C9 C10 59.1(9) .
C13 C12 C11 C10 -51.2(13) .
C9 C8 C13 C12 -58.7(11) .
C12 C11 C10 C9 50.7(11) .
C108 P1 C8 C13 39(11) .
C108 P1 C8 C9 -92(11) .
C108 P1 C14 C15 -81.0(14) .
C108 P1 C14 C19 154.5(14) .
C108 P1 C2 C3 80.6(13) .
C108 P1 C2 C7 -49.8(13) .
C108 C109 C110 C111 -46(3) .
C109 C108 C113 C112 -36(5) .
C109 C110 C111 C112 63(3) .
C110 C111 C112 C113 -63(3) .
C111 C112 C113 C108 54(5) .
C113 C108 C109 C110 33(5) .
C43 S1 C143 C142 -53(3) .
C43 S1 C38 C39 -133.0(8) .
C43 S1 C138 C139 -56.0(19) .
C42 S3 C142 C143 -54(2) .
C42 S3 C41 C40 62.2(18) .
C42 S3 C141 C140 126.7(17) .
C143 S1 C43 C42 56(2) .
C143 S1 C38 C39 -130.7(9) .
C143 S1 C138 C139 -56.8(18) .
C142 S3 C42 C43 54.4(19) .
C142 S3 C41 C40 64(2) .
C142 S3 C141 C140 130.8(16) .
C38 S1 C43 C42 62.7(13) .
C38 S1 C143 C142 133.5(19) .
C38 S1 C138 C139 -84(3) .
C39 S2 C40 C41 -129.9(13) .
C41 S3 C42 C43 -129.3(14) .
C41 S3 C142 C143 -59(2) .
C41 S3 C141 C140 -26(5) .
C40 S2 C39 C38 58.9(10) .
C141 S3 C42 C43 -136.3(15) .
C141 S3 C142 C143 -65(2) .
C141 S3 C41 C40 90(6) .
C141 C140 S102 Cu1 36.8(17) .
C141 C140 S102 C139 -64.6(18) .
C140 S102 C139 C138 133.4(15) .
S102 C139 C138 S1 -54(2) .
C138 S1 C43 C42 53.6(14) .
C138 S1 C143 C142 124.9(19) .
C138 S1 C38 C39 22.0(19) .
